data_1511980
loop_
_publ_author_name
'Lin, Tze-Chia'
'Cole, Jacqueline M.'
'Higginbotham, Andrew P.'
'Edwards, Alison J.'
'Piltz, Ross O.'
'P\'erez-Moreno, Javier'
'Seo, Ji-Youn'
'Lee, Seung-Chul'
'Clays, Koen'
'Kwon, O-Pil'

_publ_section_title
;
 Molecular Origins of the High-Performance Nonlinear Optical
 Susceptibility in a Phenolic Polyene Chromophore: Electron Density
 Distributions, Hydrogen Bonding, and ab Initio Calculations
;
_journal_issue 18
_journal_name_full 'The Journal of Physical Chemistry C'
_journal_page_first 9416
_journal_paper_doi 10.1021/jp400648q
_journal_volume 117
_journal_year 2013
_chemical_formula_moiety 'C19 H18 N2 O'
_chemical_formula_sum 'C19 H18 N2 O'
_chemical_formula_weight 290.00
_chemical_melting_point 485
_chemical_name_common OH1
_chemical_name_systematic
; 
2-(3-(2-(4-Hydroxyphenyl)vinyl)-5,5-dimethylcyclohex-2-en-1-ylidene)-malononit
rile
;
_space_group_IT_number 33
_symmetry_cell_setting orthorhombic
_symmetry_space_group_name_Hall 'P 2c -2n'
_symmetry_space_group_name_H-M 'P n a 21'
_atom_sites_solution_hydrogens difmap
_atom_sites_solution_primary 'Model taken from X-ray derived structure'
_atom_sites_solution_secondary difmap
_audit_creation_method SHELXL-97
_cell_angle_alpha 90.00
_cell_angle_beta 90.00
_cell_angle_gamma 90.00
_cell_formula_units_Z 4
_cell_length_a 15.393(3)
_cell_length_b 10.798(2)
_cell_length_c 9.5855(19)
_cell_measurement_temperature 120(2)
_cell_volume 1593.2(5)
_computing_cell_refinement 'LAUEGEN (Campbell, 1995)'
_computing_data_collection 'local program to the ANSTO, Australia'
_computing_data_reduction 'LAUENORM (Campbell, 1986) and local integration program'
_computing_molecular_graphics 'SHELXTL-PLUS (Sheldrick, 1995)'
_computing_publication_material 'SHELXL-93 (Sheldrick, 1993)'
_computing_structure_refinement 'SHELXL-97 (Sheldrick, 1997)'
_computing_structure_solution 'none (taken from X-ray derived structure)'
_diffrn_ambient_temperature 120(2)
_diffrn_measured_fraction_theta_full 0.790
_diffrn_measured_fraction_theta_max 0.790
_diffrn_measurement_device_type KOALA
_diffrn_measurement_method 'Laue, profile data from phi scans'
_diffrn_radiation_monochromator 'not applicable (Laue diffraction)'
_diffrn_radiation_probe neutron
_diffrn_radiation_source 'nuclear reactor: ANSTO's OPAL reactor, Australia'
_diffrn_radiation_type neutron
_diffrn_radiation_wavelength 'white-beam, peaked at 1.3 angstrom'
_diffrn_reflns_av_R_equivalents 0.0000
_diffrn_reflns_av_sigmaI/netI 0.0615
_diffrn_reflns_limit_h_max 22
_diffrn_reflns_limit_h_min 0
_diffrn_reflns_limit_k_max 15
_diffrn_reflns_limit_k_min 0
_diffrn_reflns_limit_l_max 14
_diffrn_reflns_limit_l_min 0
_diffrn_reflns_number 2205
_diffrn_reflns_theta_full 31.51
_diffrn_reflns_theta_max 31.51
_diffrn_reflns_theta_min 3.13
_diffrn_standards_decay_% 0
_diffrn_standards_number 0
_exptl_absorpt_coefficient_mu 0.000
_exptl_absorpt_process_details 'local program called LAUE1234, at ANSTO, Australia'
_exptl_crystal_colour red
_exptl_crystal_density_diffrn 1.209
_exptl_crystal_density_method 'not measured'
_exptl_crystal_description block
_exptl_crystal_F_000 334
_exptl_crystal_size_max 1.2
_exptl_crystal_size_mid 1.0
_exptl_crystal_size_min 0.9
_refine_diff_density_max 0.545
_refine_diff_density_min -0.550
_refine_diff_density_rms 0.122
_refine_ls_abs_structure_details 'Flack H D (1983), Acta Cryst. A39, 876-881'
_refine_ls_abs_structure_Flack 10(10)
_refine_ls_extinction_method none
_refine_ls_goodness_of_fit_ref 1.013
_refine_ls_hydrogen_treatment refall
_refine_ls_matrix_type full
_refine_ls_number_parameters 361
_refine_ls_number_reflns 2205
_refine_ls_number_restraints 1
_refine_ls_restrained_S_all 1.013
_refine_ls_R_factor_all 0.0511
_refine_ls_R_factor_gt 0.0309
_refine_ls_shift/su_max 0.000
_refine_ls_shift/su_mean 0.000
_refine_ls_structure_factor_coef Fsqd
_refine_ls_weighting_details 'calc w=1/[\s^2^(Fo^2^)+(0.0212P)^2^+0.0000P] where P=(Fo^2^+2Fc^2^)/3'
_refine_ls_weighting_scheme calc
_refine_ls_wR_factor_gt 0.0433
_refine_ls_wR_factor_ref 0.0464
_reflns_number_gt 1828
_reflns_number_total 2205
_reflns_threshold_expression >2sigma(I)
_cod_data_source_file jp400648q_si_001.cif
_cod_data_source_block OH1neutron120K
_cod_original_cell_volume 1593.2(6)
_cod_original_sg_symbol_H-M Pna2(1)
_cod_database_code 1511980

loop_
_symmetry_equiv_pos_as_xyz
'x, y, z'
'-x, -y, z+1/2'
'x+1/2, -y+1/2, z'
'-x+1/2, y+1/2, z+1/2'

loop_
_atom_site_label
_atom_site_type_symbol
_atom_site_fract_x
_atom_site_fract_y
_atom_site_fract_z
_atom_site_U_iso_or_equiv
_atom_site_adp_type
_atom_site_occupancy
_atom_site_symmetry_multiplicity
_atom_site_calc_flag
O1 O 0.54710(12) -0.15451(18) -0.35328(18) 0.0260(4) Uani 1 1 d
N1 N 0.58394(8) 0.22576(11) 0.72119(12) 0.0306(2) Uani 1 1 d
N2 N 0.84148(8) 0.25414(11) 0.92338(12) 0.0284(3) Uani 1 1 d
C1 C 0.59629(9) -0.11643(13) -0.24380(13) 0.0177(3) Uani 1 1 d
C4 C 0.69237(8) -0.03859(13) -0.00973(13) 0.0154(3) Uani 1 1 d
C2 C 0.68606(9) -0.13433(13) -0.24015(13) 0.0165(3) Uani 1 1 d
C6 C 0.55473(10) -0.05929(15) -0.13164(14) 0.0237(3) Uani 1 1 d
C3 C 0.73291(9) -0.09484(13) -0.12493(13) 0.0166(3) Uani 1 1 d
C5 C 0.60199(9) -0.02086(14) -0.01610(15) 0.0211(3) Uani 1 1 d
C7 C 0.74524(8) -0.00567(12) 0.11032(17) 0.0160(3) Uani 1 1 d
C8 C 0.71662(9) 0.03305(13) 0.23688(13) 0.0166(3) Uani 1 1 d
C9 C 0.77269(9) 0.06164(13) 0.35365(13) 0.0146(2) Uani 1 1 d
C10 C 0.73668(9) 0.10472(14) 0.47466(14) 0.0166(3) Uani 1 1 d
C11 C 0.78797(9) 0.14296(13) 0.59142(13) 0.0158(3) Uani 1 1 d
C12 C 0.74971(8) 0.18921(14) 0.71020(14) 0.0174(3) Uani 1 1 d
C13 C 0.65802(9) 0.20752(13) 0.71854(14) 0.0205(3) Uani 1 1 d
C14 C 0.80026(10) 0.22568(14) 0.82796(14) 0.0202(3) Uani 1 1 d
C17 C 0.91716(9) 0.03468(14) 0.48099(14) 0.0184(3) Uani 1 1 d
C15 C 0.86969(8) 0.04639(13) 0.34051(13) 0.0156(3) Uani 1 1 d
C16 C 0.88551(9) 0.13836(15) 0.57848(14) 0.0203(3) Uani 1 1 d
C18 C 1.01502(10) 0.0513(2) 0.45755(16) 0.0288(4) Uani 1 1 d
C19 C 0.90014(11) -0.09323(15) 0.54605(15) 0.0253(3) Uani 1 1 d
H1A H 0.5833(2) -0.1875(3) -0.4274(3) 0.0361(7) Uani 1 1 d
H2A H 0.7185(2) -0.1796(4) -0.3270(3) 0.0372(8) Uani 1 1 d
H6A H 0.4847(2) -0.0436(5) -0.1351(4) 0.0508(10) Uani 1 1 d
H3A H 0.80267(19) -0.1091(3) -0.1217(3) 0.0361(7) Uani 1 1 d
H5A H 0.5678(2) 0.0245(4) 0.0693(4) 0.0451(9) Uani 1 1 d
H7A H 0.81492(18) -0.0172(3) 0.0952(3) 0.0341(7) Uani 1 1 d
H8A H 0.6476(2) 0.0447(4) 0.2546(3) 0.0391(8) Uani 1 1 d
H10A H 0.66619(18) 0.1131(3) 0.4823(3) 0.0335(7) Uani 1 1 d
H15A H 0.88518(19) -0.0360(3) 0.2777(3) 0.0314(6) Uani 1 1 d
H15B H 0.8954(2) 0.1276(3) 0.2827(3) 0.0338(7) Uani 1 1 d
H16A H 0.9060(2) 0.2290(3) 0.5362(4) 0.0396(8) Uani 1 1 d
H16B H 0.9161(2) 0.1302(4) 0.6819(3) 0.0416(8) Uani 1 1 d
H18A H 1.0491(2) 0.0469(5) 0.5574(4) 0.0620(12) Uani 1 1 d
H18B H 1.0396(3) -0.0216(4) 0.3905(4) 0.0489(9) Uani 1 1 d
H18C H 1.0298(2) 0.1406(4) 0.4104(4) 0.0525(10) Uani 1 1 d
H19A H 0.9318(3) -0.1003(4) 0.6475(4) 0.0556(11) Uani 1 1 d
H19B H 0.8309(3) -0.1104(3) 0.5600(4) 0.0483(9) Uani 1 1 d
H19C H 0.9265(2) -0.1672(3) 0.4804(4) 0.0457(8) Uani 1 1 d

loop_
_atom_site_aniso_label
_atom_site_aniso_U_11
_atom_site_aniso_U_22
_atom_site_aniso_U_33
_atom_site_aniso_U_23
_atom_site_aniso_U_13
_atom_site_aniso_U_12
O1 0.0242(8) 0.0358(10) 0.0181(8) -0.0070(7) -0.0089(7) 0.0024(8)
N1 0.0255(6) 0.0367(6) 0.0298(5) -0.0048(5) 0.0034(4) 0.0068(5)
N2 0.0349(7) 0.0350(6) 0.0152(4) -0.0091(4) -0.0039(4) 0.0020(5)
C1 0.0181(7) 0.0222(7) 0.0129(5) -0.0030(5) -0.0035(5) 0.0026(5)
C4 0.0140(6) 0.0209(7) 0.0113(5) -0.0016(5) -0.0012(4) 0.0014(5)
C2 0.0173(6) 0.0211(7) 0.0111(5) -0.0031(5) 0.0003(5) -0.0007(5)
C6 0.0168(7) 0.0362(9) 0.0181(6) -0.0071(6) -0.0038(5) 0.0069(6)
C3 0.0156(6) 0.0218(7) 0.0123(6) -0.0030(5) -0.0007(5) 0.0004(6)
C5 0.0161(7) 0.0316(8) 0.0155(6) -0.0063(6) -0.0016(5) 0.0049(6)
C7 0.0157(7) 0.0209(8) 0.0115(6) -0.0031(5) -0.0007(4) 0.0007(5)
C8 0.0170(7) 0.0219(7) 0.0109(5) -0.0027(5) -0.0002(5) 0.0003(5)
C9 0.0163(6) 0.0168(7) 0.0108(5) -0.0027(5) -0.0010(4) 0.0001(5)
C10 0.0176(6) 0.0213(7) 0.0109(6) -0.0028(5) 0.0001(5) 0.0006(5)
C11 0.0188(6) 0.0169(7) 0.0116(5) -0.0027(5) -0.0003(5) 0.0016(5)
C12 0.0223(7) 0.0166(7) 0.0134(6) -0.0029(6) 0.0006(5) 0.0016(5)
C13 0.0238(7) 0.0219(8) 0.0157(5) -0.0026(5) 0.0027(5) 0.0026(6)
C14 0.0279(8) 0.0218(8) 0.0110(5) -0.0035(5) -0.0001(5) 0.0021(6)
C17 0.0165(7) 0.0262(7) 0.0124(5) -0.0046(5) -0.0022(5) 0.0030(6)
C15 0.0165(6) 0.0192(7) 0.0112(5) -0.0027(5) -0.0002(4) 0.0005(5)
C16 0.0194(7) 0.0266(8) 0.0150(6) -0.0076(5) -0.0009(5) -0.0006(6)
C18 0.0173(7) 0.0478(11) 0.0212(8) -0.0121(8) -0.0024(6) 0.0026(8)
C19 0.0323(9) 0.0264(8) 0.0172(6) 0.0002(6) -0.0021(6) 0.0078(7)
H1A 0.0388(17) 0.0438(19) 0.0259(15) -0.0101(14) -0.0065(13) 0.0051(14)
H2A 0.0344(17) 0.052(2) 0.0249(13) -0.0166(14) 0.0050(12) 0.0018(15)
H6A 0.0248(17) 0.086(3) 0.042(2) -0.019(2) -0.0109(15) 0.020(2)
H3A 0.0196(15) 0.056(2) 0.0324(15) -0.0119(15) -0.0001(12) 0.0032(13)
H5A 0.0319(17) 0.072(2) 0.0316(16) -0.0214(16) -0.0010(13) 0.0159(17)
H7A 0.0201(14) 0.055(2) 0.0273(14) -0.0073(13) 0.0001(12) 0.0020(13)
H8A 0.0226(14) 0.065(2) 0.0295(15) -0.0148(16) 0.0006(12) 0.0056(15)
H10A 0.0211(14) 0.0504(19) 0.0291(13) -0.0093(13) 0.0008(12) -0.0017(12)
H15A 0.0317(15) 0.0374(16) 0.0252(13) -0.0114(12) -0.0025(11) 0.0068(13)
H15B 0.0320(17) 0.0391(17) 0.0302(15) 0.0067(12) 0.0030(12) -0.0053(13)
H16A 0.0364(18) 0.0342(19) 0.0482(19) -0.0097(15) 0.0062(15) -0.0055(14)
H16B 0.0379(17) 0.065(2) 0.0214(14) -0.0122(14) -0.0089(12) 0.0066(17)
H18A 0.0366(19) 0.113(4) 0.0360(18) -0.006(2) -0.0137(16) 0.011(2)
H18B 0.036(2) 0.068(3) 0.0425(18) -0.0196(18) 0.0084(15) 0.0142(18)
H18C 0.032(2) 0.064(3) 0.061(2) -0.005(2) 0.0021(17) -0.0117(18)
H19A 0.086(3) 0.054(2) 0.0258(15) 0.0047(17) -0.0154(16) 0.019(2)
H19B 0.046(2) 0.045(2) 0.054(2) 0.0115(16) 0.0100(18) 0.0001(17)
H19C 0.067(2) 0.0313(17) 0.0391(17) -0.0051(15) 0.0014(17) 0.0164(16)

loop_
_atom_type_symbol
_atom_type_description
_atom_type_scat_dispersion_real
_atom_type_scat_dispersion_imag
_atom_type_scat_source
C C 0.0000 0.0000 'International Tables Vol C Tables 4.2.6.8 and 6.1.1.4'
H H 0.0000 0.0000 'International Tables Vol C Tables 4.2.6.8 and 6.1.1.4'
N N 0.0000 0.0000 'International Tables Vol C Tables 4.2.6.8 and 6.1.1.4'
O O 0.0000 0.0000 'International Tables Vol C Tables 4.2.6.8 and 6.1.1.4'

loop_
_geom_angle_atom_site_label_1
_geom_angle_atom_site_label_2
_geom_angle_atom_site_label_3
_geom_angle
C1 O1 H1A 110.9(2)
O1 C1 C6 118.28(14)
O1 C1 C2 121.97(13)
C6 C1 C2 119.74(12)
C5 C4 C3 117.64(12)
C5 C4 C7 123.73(12)
C3 C4 C7 118.61(12)
C3 C2 C1 119.50(12)
C3 C2 H2A 120.6(2)
C1 C2 H2A 119.9(2)
C5 C6 C1 120.44(13)
C5 C6 H6A 119.7(2)
C1 C6 H6A 119.9(2)
C2 C3 C4 121.85(13)
C2 C3 H3A 119.6(2)
C4 C3 H3A 118.5(2)
C6 C5 C4 120.83(13)
C6 C5 H5A 118.7(2)
C4 C5 H5A 120.4(2)
C8 C7 C4 126.97(12)
C8 C7 H7A 118.3(2)
C4 C7 H7A 114.7(2)
C7 C8 C9 124.32(12)
C7 C8 H8A 119.6(2)
C9 C8 H8A 116.0(2)
C10 C9 C8 119.15(12)
C10 C9 C15 120.64(12)
C8 C9 C15 120.20(11)
C9 C10 C11 122.56(12)
C9 C10 H10A 119.22(19)
C11 C10 H10A 118.19(19)
C12 C11 C10 121.06(12)
C12 C11 C16 120.43(11)
C10 C11 C16 118.41(11)
C11 C12 C14 121.44(11)
C11 C12 C13 121.33(12)
C14 C12 C13 117.18(12)
N1 C13 C12 177.33(15)
N2 C14 C12 179.38(17)
C18 C17 C15 109.21(12)
C18 C17 C16 108.36(12)
C15 C17 C16 108.78(11)
C18 C17 C19 109.38(13)
C15 C17 C19 110.38(11)
C16 C17 C19 110.70(12)
C9 C15 C17 113.99(11)
C9 C15 H15A 110.41(19)
C17 C15 H15A 108.03(19)
C9 C15 H15B 107.9(2)
C17 C15 H15B 109.47(19)
H15A C15 H15B 106.8(3)
C11 C16 C17 112.93(11)
C11 C16 H16A 106.5(2)
C17 C16 H16A 109.4(2)
C11 C16 H16B 110.8(2)
C17 C16 H16B 110.7(2)
H16A C16 H16B 106.2(3)
C17 C18 H18A 109.8(3)
C17 C18 H18B 110.2(3)
H18A C18 H18B 108.6(4)
C17 C18 H18C 111.7(2)
H18A C18 H18C 107.6(4)
H18B C18 H18C 108.9(3)
C17 C19 H19A 110.4(3)
C17 C19 H19B 111.7(2)
H19A C19 H19B 108.4(3)
C17 C19 H19C 111.1(2)
H19A C19 H19C 107.2(3)
H19B C19 H19C 108.0(3)

loop_
_geom_bond_atom_site_label_1
_geom_bond_atom_site_label_2
_geom_bond_distance
O1 C1 1.358(2)
O1 H1A 0.971(4)
N1 C13 1.1576(18)
N2 C14 1.1548(18)
C1 C6 1.3950(19)
C1 C2 1.3957(19)
C4 C5 1.4056(19)
C4 C3 1.4063(18)
C4 C7 1.4536(19)
C2 C3 1.3862(18)
C2 H2A 1.087(3)
C6 C5 1.389(2)
C6 H6A 1.092(4)
C3 H3A 1.085(3)
C5 H5A 1.090(4)
C7 C8 1.3567(19)
C7 H7A 1.089(3)
C8 C9 1.4468(18)
C8 H8A 1.084(3)
C9 C10 1.3671(18)
C9 C15 1.5074(18)
C10 C11 1.4306(18)
C10 H10A 1.091(3)
C11 C12 1.3757(18)
C11 C16 1.507(2)
C12 C14 1.4265(19)
C12 C13 1.4274(19)
C17 C18 1.534(2)
C17 C15 1.5372(18)
C17 C16 1.5375(19)
C17 C19 1.538(2)
C15 H15A 1.100(3)
C15 H15B 1.110(4)
C16 H16A 1.105(4)
C16 H16B 1.101(3)
C18 H18A 1.092(4)
C18 H18B 1.085(4)
C18 H18C 1.089(6)
C19 H19A 1.090(4)
C19 H19B 1.090(4)
C19 H19C 1.095(4)
